data_2242440
loop_
_publ_author_name
'Zakharov, Boris A.'
'Gal, Zoltan'
'Cruickshank, Dyanne'
'Boldyreva, Elena V.'

_publ_section_title
;
 Studying weak interactions in crystals at high pressures: when hardware
 matters
;
_journal_coeditor_code SU5433
_journal_issue 5
_journal_name_full 'Acta Crystallographica Section E'
_journal_page_first 613
_journal_page_last 619
_journal_paper_doi 10.1107/S205698901800470X
_journal_volume 74
_journal_year 2018
_chemical_formula_iupac 'C6 H2 Br4'
_chemical_formula_moiety 'C6 H2 Br4'
_chemical_formula_sum 'C6 H2 Br4'
_chemical_formula_weight 393.72
_chemical_name_common 1,2,4,5-tetrabromobenzene
_chemical_name_systematic 1,2,4,5-Tetrabromobenzene
_space_group_crystal_system monoclinic
_space_group_IT_number 14
_space_group_name_Hall '-P 2yn'
_space_group_name_H-M_alt 'P 1 21/n 1'
_symmetry_space_group_name_Hall '-P 2yn'
_symmetry_space_group_name_H-M 'P 1 21/n 1'
_atom_sites_solution_hydrogens geom
_audit_creation_method SHELXL-2018/1
_cell_angle_alpha 90
_cell_angle_beta 100.49(3)
_cell_angle_gamma 90
_cell_formula_units_Z 2
_cell_length_a 3.9390(9)
_cell_length_b 10.781(4)
_cell_length_c 9.944(4)
_cell_measurement_reflns_used 748
_cell_measurement_temperature 293(2)
_cell_measurement_theta_max 22.8680
_cell_measurement_theta_min 2.1980
_cell_volume 415.2(2)
_computing_cell_refinement
;
CrysAlis PRO (Rigaku OD, 2016)
;
_computing_data_collection
;
CrysAlis PRO (Rigaku OD, 2016)
;
_computing_data_reduction
;
CrysAlis PRO (Rigaku OD, 2016)
;
_computing_molecular_graphics
;
Mercury (Macrae <i>et al.</i>,  2008)
;
_computing_publication_material
;
SHELXL2018 (Sheldrick, 2015) and publCIF (Westrip, 2010)
;
_computing_structure_refinement
;
SHELXL2018 (Sheldrick, 2015)
;
_diffrn_ambient_temperature 293(2)
_diffrn_measured_fraction_theta_full 0.720
_diffrn_measured_fraction_theta_max 0.499
_diffrn_measurement_device_type 'XtaLAB Synergy, Dualflex, Pilatus 300K'
_diffrn_measurement_method \w-scan
_diffrn_radiation_type AgK\a
_diffrn_radiation_wavelength 0.56087
_diffrn_reflns_av_R_equivalents 0.0483
_diffrn_reflns_limit_h_max 6
_diffrn_reflns_limit_h_min -5
_diffrn_reflns_limit_k_max 14
_diffrn_reflns_limit_k_min -14
_diffrn_reflns_limit_l_max 12
_diffrn_reflns_limit_l_min -11
_diffrn_reflns_number 2503
_diffrn_reflns_theta_full 19.665
_diffrn_reflns_theta_max 26.699
_diffrn_reflns_theta_min 2.219
_exptl_absorpt_coefficient_mu 10.330
_exptl_absorpt_correction_T_max 0.562
_exptl_absorpt_correction_T_min 0.486
_exptl_absorpt_correction_type gaussian
_exptl_absorpt_process_details
;
[CrysAlis PRO (Rigaku OD, 2016) and <i>ABSORB</i> (Angel <i>et al.</i>,
2007)]
;
_exptl_crystal_colour colourless
_exptl_crystal_density_diffrn 3.149
_exptl_crystal_description block
_exptl_crystal_F_000 356
_exptl_crystal_size_max 0.18
_exptl_crystal_size_mid 0.07
_exptl_crystal_size_min 0.01
_refine_diff_density_max 1.548
_refine_diff_density_min -1.478
_refine_ls_extinction_method none
_refine_ls_goodness_of_fit_ref 1.019
_refine_ls_hydrogen_treatment constr
_refine_ls_matrix_type full
_refine_ls_number_parameters 46
_refine_ls_number_reflns 893
_refine_ls_number_restraints 0
_refine_ls_restrained_S_all 1.019
_refine_ls_R_factor_all 0.1114
_refine_ls_R_factor_gt 0.0470
_refine_ls_shift/su_max 0.014
_refine_ls_shift/su_mean 0.001
_refine_ls_structure_factor_coef Fsqd
_refine_ls_weighting_details 'w=1/[\s^2^(Fo^2^)+(0.1247P)^2^] where P=(Fo^2^+2Fc^2^)/3'
_refine_ls_weighting_scheme calc
_refine_ls_wR_factor_gt 0.1329
_refine_ls_wR_factor_ref 0.2059
_reflns_number_gt 513
_reflns_number_total 893
_reflns_threshold_expression 'I > 2\s(I)'
_cod_data_source_file su5433sup1.cif
_cod_data_source_block Ag-Absorb7-raw_a
_cod_database_code 2242440
_shelx_space_group_comment
;
The symmetry employed for this shelxl refinement is uniquely defined
by the following loop, which should always be used as a source of
symmetry information in preference to the above space-group names.
They are only intended as comments.
;

loop_
_space_group_symop_operation_xyz
'x, y, z'
'-x+1/2, y+1/2, -z+1/2'
'-x, -y, -z'
'x-1/2, -y-1/2, z-1/2'

loop_
_atom_site_type_symbol
_atom_site_label
_atom_site_fract_x
_atom_site_fract_y
_atom_site_fract_z
_atom_site_U_iso_or_equiv
_atom_site_adp_type
_atom_site_calc_flag
_atom_site_occupancy
Br Br1 0.5830(3) 0.79104(12) 0.59419(15) 0.0407(5) Uani d 1
Br Br2 0.3468(3) 0.57488(12) 0.80180(13) 0.0377(5) Uani d 1
C C1 0.533(3) 0.6214(13) 0.5426(15) 0.035(3) Uani d 1
C C2 0.441(3) 0.5314(12) 0.6295(13) 0.029(3) Uani d 1
C C3 0.402(3) 0.4136(10) 0.5879(15) 0.034(3) Uani d 1
H H3 0.331794 0.354165 0.644830 0.041 Uiso calc 1

loop_
_atom_site_aniso_label
_atom_site_aniso_U_11
_atom_site_aniso_U_22
_atom_site_aniso_U_33
_atom_site_aniso_U_12
_atom_site_aniso_U_13
_atom_site_aniso_U_23
Br1 0.0582(8) 0.0262(10) 0.0386(12) -0.0032(5) 0.0110(6) -0.0034(4)
Br2 0.0498(7) 0.0380(11) 0.0280(11) 0.0009(5) 0.0142(6) -0.0026(4)
C1 0.023(5) 0.040(10) 0.038(10) -0.008(5) -0.001(5) -0.009(5)
C2 0.028(5) 0.041(10) 0.021(10) 0.001(5) 0.011(5) -0.008(4)
C3 0.023(5) 0.002(8) 0.079(12) -0.008(4) 0.014(5) 0.001(4)

loop_
_atom_type_symbol
_atom_type_description
_atom_type_scat_dispersion_real
_atom_type_scat_dispersion_imag
_atom_type_scat_source
Br Br 0.1811 1.6452 'International Tables Vol C Tables 4.2.6.8 and 6.1.1.4'
C C 0.0015 0.0009 'International Tables Vol C Tables 4.2.6.8 and 6.1.1.4'
H H 0.0000 0.0000 'International Tables Vol C Tables 4.2.6.8 and 6.1.1.4'

loop_
_geom_angle_atom_site_label_1
_geom_angle_atom_site_label_2
_geom_angle_atom_site_label_3
_geom_angle_site_symmetry_1
_geom_angle_site_symmetry_3
_geom_angle
C2 C1 C3 . 3_666 119.5(12)
C2 C1 Br1 . . 122.0(11)
C3 C1 Br1 3_666 . 118.4(10)
C3 C2 C1 . . 120.0(13)
C3 C2 Br2 . . 119.3(10)
C1 C2 Br2 . . 120.7(10)
C2 C3 C1 . 3_666 120.4(11)
C2 C3 H3 . . 119.8
C1 C3 H3 3_666 . 119.8

loop_
_geom_bond_atom_site_label_1
_geom_bond_atom_site_label_2
_geom_bond_site_symmetry_2
_geom_bond_distance
Br1 C1 . 1.900(14)
Br2 C2 . 1.878(12)
C1 C2 . 1.389(19)
C1 C3 3_666 1.419(19)
C2 C3 . 1.336(16)
C3 H3 . 0.9300

loop_
_geom_torsion_atom_site_label_1
_geom_torsion_atom_site_label_2
_geom_torsion_atom_site_label_3
_geom_torsion_atom_site_label_4
_geom_torsion_site_symmetry_1
_geom_torsion_site_symmetry_4
_geom_torsion
C3 C1 C2 C3 3_666 . -2.6(19)
Br1 C1 C2 C3 . . 178.7(8)
C3 C1 C2 Br2 3_666 . -179.1(9)
Br1 C1 C2 Br2 . . 2.2(14)
C1 C2 C3 C1 . 3_666 2.7(19)
Br2 C2 C3 C1 . 3_666 179.2(9)

_cod_database_fobs_code 2242440
